data_7125445
loop_
_publ_author_name
'Savastano, Matteo'
'Bazzicalupi, Carla'
'Gellini, Cristina'
'Bianchi, Antonio'

_publ_section_title
;
 Infinite supramolecular pseudo-polyrotaxane with poly[3]catenane axle:
 assembling nanosized rings from mono- and diatomic I<sup>-</sup> and
 I<sub>2</sub> tectons.
;
_journal_issue 4
_journal_name_full 'Chemical communications (Cambridge, England)'
_journal_page_first 551
_journal_page_last 554
_journal_paper_doi 10.1039/c9cc08367g
_journal_volume 56
_journal_year 2020
_chemical_formula_sum 'C36 H32 I14 N4'
_chemical_formula_weight 2297.25
_space_group_crystal_system triclinic
_space_group_IT_number 2
_space_group_name_Hall '-P 1'
_space_group_name_H-M_alt 'P -1'
_atom_sites_solution_hydrogens geom
_atom_sites_solution_primary direct
_atom_sites_solution_secondary difmap
_audit_creation_method SHELXL-2014/7
_audit_update_record
;
2019-11-13 deposited with the CCDC.	2019-11-25 downloaded from the CCDC.
;
_cell_angle_alpha 95.149(2)
_cell_angle_beta 99.946(2)
_cell_angle_gamma 98.812(2)
_cell_formula_units_Z 2
_cell_length_a 10.3325(2)
_cell_length_b 12.4358(3)
_cell_length_c 21.5144(5)
_cell_measurement_reflns_used 15189
_cell_measurement_temperature 100
_cell_measurement_theta_max 28.8780
_cell_measurement_theta_min 4.4000
_cell_volume 2671.52(11)
_computing_cell_refinement 'CrysAlisPro 1.171.38.41r (Rigaku OD, 2015)'
_computing_data_collection 'CrysAlisPro 1.171.38.41r (Rigaku OD, 2015)'
_computing_data_reduction 'CrysAlisPro 1.171.38.41r (Rigaku OD, 2015)'
_computing_molecular_graphics 'Mercury 3.10.1'
_computing_publication_material 'PARST(Nardelli, 1995)'
_computing_structure_refinement 'SHELXL-2014/7 (Sheldrick, 2014)'
_computing_structure_solution 'SIR92 (Altomare, 1994)'
_diffrn_ambient_temperature 100
_diffrn_detector 'CCD plate'
_diffrn_detector_area_resol_mean 16.4547
_diffrn_detector_type Sapphire3
_diffrn_measured_fraction_theta_full 0.943
_diffrn_measured_fraction_theta_max 0.805
_diffrn_measurement_device 'four-circle diffractometer'
_diffrn_measurement_device_type 'Xcalibur, Sapphire3'
_diffrn_measurement_method '\w scans'
_diffrn_radiation_monochromator graphite
_diffrn_radiation_probe x-ray
_diffrn_radiation_type 'Mo K\a'
_diffrn_radiation_wavelength 0.71073
_diffrn_reflns_av_R_equivalents 0.0496
_diffrn_reflns_av_unetI/netI 0.0569
_diffrn_reflns_Laue_measured_fraction_full 0.943
_diffrn_reflns_Laue_measured_fraction_max 0.805
_diffrn_reflns_limit_h_max 14
_diffrn_reflns_limit_h_min -13
_diffrn_reflns_limit_k_max 16
_diffrn_reflns_limit_k_min -17
_diffrn_reflns_limit_l_max 28
_diffrn_reflns_limit_l_min -29
_diffrn_reflns_number 42411
_diffrn_reflns_point_group_measured_fraction_full 0.943
_diffrn_reflns_point_group_measured_fraction_max 0.805
_diffrn_reflns_theta_full 25.000
_diffrn_reflns_theta_max 29.495
_diffrn_reflns_theta_min 4.121
_diffrn_source 'fine-focus sealed X-ray tube'
_diffrn_source_type 'Enhance (Mo) X-ray Source'
_exptl_absorpt_coefficient_mu 8.140
_exptl_absorpt_correction_T_max 1.00000
_exptl_absorpt_correction_T_min 0.61201
_exptl_absorpt_correction_type multi-scan
_exptl_absorpt_process_details
;
CrysAlisPro 1.171.38.41r (Rigaku Oxford Diffraction, 2015)
Empirical absorption correction using spherical harmonics,
 implemented in SCALE3 ABSPACK scaling algorithm.
;
_exptl_crystal_colour black
_exptl_crystal_density_diffrn 2.856
_exptl_crystal_description prismatic
_exptl_crystal_F_000 2036
_exptl_crystal_size_max 0.3
_exptl_crystal_size_mid 0.2
_exptl_crystal_size_min 0.2
_refine_diff_density_max 5.238
_refine_diff_density_min -3.117
_refine_diff_density_rms 0.294
_refine_ls_extinction_method none
_refine_ls_goodness_of_fit_ref 1.113
_refine_ls_hydrogen_treatment constr
_refine_ls_matrix_type full
_refine_ls_number_parameters 569
_refine_ls_number_reflns 11976
_refine_ls_number_restraints 6
_refine_ls_restrained_S_all 1.113
_refine_ls_R_factor_all 0.1093
_refine_ls_R_factor_gt 0.0865
_refine_ls_shift/su_max 0.006
_refine_ls_shift/su_mean 0.000
_refine_ls_structure_factor_coef Fsqd
_refine_ls_weighting_details 'w=1/[\s^2^(Fo^2^)+136.8526P] where P=(Fo^2^+2Fc^2^)/3'
_refine_ls_weighting_scheme calc
_refine_ls_wR_factor_gt 0.1697
_refine_ls_wR_factor_ref 0.1772
_reflns_Friedel_coverage 0.000
_reflns_number_gt 9140
_reflns_number_total 11976
_reflns_threshold_expression 'I > 2\s(I)'
_cod_data_source_file c9cc08367g2.cif
_cod_data_source_block shelx
_cod_depositor_comments 'Adding full bibliography for 7125445--7125446.cif.'
_cod_original_cell_volume 2671.51(11)
_cod_database_code 7125445
_shelx_shelxl_version_number 2014/7
_shelx_space_group_comment
;
The symmetry employed for this shelxl refinement is uniquely defined
by the following loop, which should always be used as a source of
symmetry information in preference to the above space-group names.
They are only intended as comments.
;
_oxdiff_exptl_absorpt_empirical_full_min 0.794
_oxdiff_exptl_absorpt_empirical_full_max 1.400
_oxdiff_exptl_absorpt_empirical_details
;
Empirical correction (ABSPACK) includes:
- Absorption correction using spherical harmonics
- Frame scaling
;
_oxdiff_twin_items 2
_oxdiff_twin_integration_method simultaneous
_twin_special_details
;
Component 2 rotated by 179.9864\% 
 around [0.99 -0.00 0.17] (reciprocal) or [0.98 0.14 0.12] (direct)
;

loop_
_space_group_symop_operation_xyz
'x, y, z'
'-x, -y, -z'

loop_
_atom_site_label
_atom_site_type_symbol
_atom_site_fract_x
_atom_site_fract_y
_atom_site_fract_z
_atom_site_U_iso_or_equiv
_atom_site_adp_type
_atom_site_occupancy
_atom_site_site_symmetry_order
_atom_site_calc_flag
_atom_site_refinement_flags_posn
_atom_site_refinement_flags_adp
_atom_site_refinement_flags_occupancy
I1 I 0.06626(11) 0.57884(9) 0.08101(5) 0.0350(2) Uani 1 1 d . . .
I2 I 0.01136(8) 0.68757(7) 0.18983(4) 0.02216(19) Uani 1 1 d . . .
I3 I -0.02970(9) 0.80551(8) 0.31845(4) 0.0251(2) Uani 1 1 d . . .
I5 I -0.61308(11) 0.72810(12) 0.23945(6) 0.0513(4) Uani 1 1 d . . .
I4 I -0.33536(10) 0.77088(9) 0.27998(5) 0.0320(2) Uani 1 1 d . . .
C1 C 0.3287(19) 0.6838(15) 0.4783(8) 0.044(4) Uani 1 1 d . . .
H1A H 0.3010 0.6866 0.5192 0.053 Uiso 1 1 calc R U .
H1B H 0.4090 0.6516 0.4821 0.053 Uiso 1 1 calc R U .
N1 N 0.2204(14) 0.6146(11) 0.4288(5) 0.034(3) Uani 1 1 d . . .
C2 C 0.244(2) 0.5878(16) 0.3705(7) 0.048(5) Uani 1 1 d . . .
H2 H 0.3298 0.6060 0.3629 0.058 Uiso 1 1 calc R U .
C3 C 0.1465(18) 0.5354(15) 0.3224(8) 0.043(4) Uani 1 1 d . . .
H3 H 0.1650 0.5184 0.2822 0.051 Uiso 1 1 calc R U .
C4 C 0.0173(18) 0.5070(12) 0.3341(7) 0.034(4) Uani 1 1 d . . .
C5 C -0.0013(19) 0.5327(12) 0.3963(8) 0.039(4) Uani 1 1 d . . .
H5 H -0.0853 0.5143 0.4064 0.047 Uiso 1 1 calc R U .
C6 C 0.102(2) 0.5837(14) 0.4417(8) 0.044(5) Uani 1 1 d . . .
H6 H 0.0884 0.5974 0.4831 0.053 Uiso 1 1 calc R U .
C7 C -0.0945(18) 0.4643(12) 0.2808(7) 0.034(4) Uani 1 1 d . . .
C8 C -0.082(2) 0.4003(16) 0.2279(9) 0.055(5) Uani 1 1 d . . .
H8 H -0.0021 0.3749 0.2273 0.066 Uiso 1 1 calc R U .
C9 C -0.181(3) 0.3724(13) 0.1763(8) 0.055(6) Uani 1 1 d . . .
H9 H -0.1675 0.3301 0.1408 0.066 Uiso 1 1 calc R U .
N2 N -0.2999(16) 0.4065(11) 0.1766(7) 0.043(4) Uani 1 1 d . . .
C10 C -0.3181(18) 0.4667(16) 0.2281(8) 0.050(5) Uani 1 1 d . . .
H10 H -0.3996 0.4898 0.2280 0.060 Uiso 1 1 calc R U .
C11 C -0.2176(16) 0.4956(14) 0.2818(8) 0.040(4) Uani 1 1 d . . .
H11 H -0.2326 0.5353 0.3178 0.048 Uiso 1 1 calc R U .
C12 C -0.4049(19) 0.3867(16) 0.1176(8) 0.056(6) Uani 1 1 d . . .
H12A H -0.4915 0.3632 0.1282 0.067 Uiso 1 1 calc R U .
H12B H -0.3871 0.3291 0.0884 0.067 Uiso 1 1 calc R U .
C13 C -0.4054(16) 0.4914(14) 0.0863(7) 0.038(4) Uani 1 1 d . . .
C14 C -0.3081(15) 0.5183(14) 0.0495(8) 0.033(3) Uani 1 1 d . . .
H14 H -0.2523 0.4693 0.0408 0.040 Uiso 1 1 calc R U .
C15 C -0.2968(16) 0.6180(13) 0.0267(7) 0.034(3) Uani 1 1 d . . .
H15 H -0.2376 0.6343 -0.0005 0.040 Uiso 1 1 calc R U .
C16 C -0.3728(15) 0.6955(15) 0.0438(7) 0.037(4) Uani 1 1 d . . .
C17 C -0.4709(14) 0.6663(17) 0.0794(7) 0.043(5) Uani 1 1 d . . .
H17 H -0.5276 0.7149 0.0877 0.051 Uiso 1 1 calc R U .
C18 C -0.4842(17) 0.5652(18) 0.1024(7) 0.047(5) Uani 1 1 d . . .
H18 H -0.5456 0.5475 0.1284 0.057 Uiso 1 1 calc R U .
C19 C -0.3462(18) 0.8083(14) 0.0258(7) 0.042(4) Uani 1 1 d . . .
H19A H -0.4244 0.8427 0.0256 0.051 Uiso 1 1 calc R U .
H19B H -0.3247 0.8060 -0.0164 0.051 Uiso 1 1 calc R U .
N3 N -0.2279(15) 0.8740(10) 0.0749(6) 0.036(3) Uani 1 1 d . . .
C20 C -0.1039(19) 0.8916(12) 0.0628(7) 0.037(4) Uani 1 1 d . . .
H20 H -0.0906 0.8686 0.0224 0.044 Uiso 1 1 calc R U .
C21 C 0.0016(19) 0.9413(12) 0.1068(7) 0.037(4) Uani 1 1 d . . .
H21 H 0.0867 0.9517 0.0973 0.044 Uiso 1 1 calc R U .
C22 C -0.0185(17) 0.9773(11) 0.1678(7) 0.030(3) Uani 1 1 d . . .
C23 C -0.1497(18) 0.9615(13) 0.1786(7) 0.038(4) Uani 1 1 d . . .
H23 H -0.1665 0.9871 0.2179 0.046 Uiso 1 1 calc R U .
C24 C -0.2521(17) 0.9093(14) 0.1327(7) 0.035(4) Uani 1 1 d . . .
H24 H -0.3385 0.8976 0.1406 0.042 Uiso 1 1 calc R U .
C25 C 0.0972(15) 1.0229(11) 0.2204(6) 0.025(3) Uani 1 1 d . . .
C26 C 0.2137(16) 0.9832(14) 0.2239(7) 0.037(4) Uani 1 1 d . . .
H26 H 0.2265 0.9350 0.1908 0.044 Uiso 1 1 calc R U .
C27 C 0.3130(17) 1.0157(15) 0.2774(8) 0.043(4) Uani 1 1 d . . .
H27 H 0.3928 0.9890 0.2798 0.052 Uiso 1 1 calc R U .
N4 N 0.2964(19) 1.0849(12) 0.3260(7) 0.055(5) Uani 1 1 d . . .
C28 C 0.182(3) 1.1287(13) 0.3194(8) 0.053(6) Uani 1 1 d . . .
H28 H 0.1707 1.1803 0.3513 0.064 Uiso 1 1 calc R U .
C29 C 0.085(2) 1.0986(13) 0.2681(8) 0.046(5) Uani 1 1 d . . .
H29 H 0.0086 1.1299 0.2648 0.056 Uiso 1 1 calc R U .
C30 C 0.4008(19) 1.1047(16) 0.3855(8) 0.052(5) Uani 1 1 d . . .
H30A H 0.4887 1.1239 0.3754 0.062 Uiso 1 1 calc R U .
H30B H 0.3855 1.1646 0.4140 0.062 Uiso 1 1 calc R U .
C31 C 0.3922(16) 1.0022(15) 0.4164(7) 0.041(4) Uani 1 1 d . . .
C32 C 0.4838(14) 0.9308(19) 0.4133(8) 0.055(6) Uani 1 1 d . . .
H32 H 0.5585 0.9527 0.3959 0.066 Uiso 1 1 calc R U .
C33 C 0.4690(17) 0.8326(14) 0.4343(8) 0.037(4) Uani 1 1 d . U .
H33 H 0.5327 0.7879 0.4316 0.044 Uiso 1 1 calc R U .
C34 C 0.3569(14) 0.7974(14) 0.4603(7) 0.033(4) Uani 1 1 d . . .
C35 C 0.2638(14) 0.8678(12) 0.4657(7) 0.026(3) Uani 1 1 d . . .
H35 H 0.1896 0.8449 0.4833 0.032 Uiso 1 1 calc R U .
C36 C 0.2809(13) 0.9688(12) 0.4455(6) 0.027(3) Uani 1 1 d . . .
H36 H 0.2205 1.0156 0.4506 0.032 Uiso 1 1 calc R U .
I11 I 0.4637(3) 0.3878(2) 0.34831(17) 0.0538(7) Uani 0.6260(16) 1 d . . P
I12 I 0.6532(2) 0.55443(19) 0.43793(10) 0.0581(7) Uani 0.6260(16) 1 d . . P
I13 I 0.8572(3) 0.7206(2) 0.51717(11) 0.0712(8) Uani 0.6260(16) 1 d . . P
I21 I 0.37110(18) 0.86027(13) 0.75704(9) 0.0393(5) Uani 0.6260(16) 1 d . . P
I22 I 0.1846(2) 0.78654(17) 0.63436(10) 0.0401(4) Uani 0.6260(16) 1 d . . P
I23 I 0.5444(2) 0.94816(16) 0.87804(9) 0.0469(5) Uani 0.6260(16) 1 d . . P
I31 I -0.2367(3) 0.1474(2) 0.01075(18) 0.0537(8) Uani 0.6260(16) 1 d . . P
I32 I 0.0276(3) 0.23762(14) 0.09567(11) 0.0618(7) Uani 0.6260(16) 1 d . . P
I33 I 0.2658(3) 0.32859(16) 0.18865(13) 0.0630(7) Uani 0.6260(16) 1 d . . P
I41 I 1.6298(3) 1.0275(2) 0.92908(15) 0.0357(7) Uani 0.3740(16) 1 d . . P
I42 I 1.4526(3) 0.8825(2) 0.82612(18) 0.0427(8) Uani 0.3740(16) 1 d . . P
I43 I 1.8238(4) 1.1695(4) 1.02885(19) 0.0346(9) Uani 0.3740(16) 1 d . . P
I51 I 0.9995(4) 0.7539(2) 0.58115(18) 0.0493(9) Uani 0.3740(16) 1 d . . P
I52 I 1.2439(4) 0.8349(3) 0.6719(2) 0.0523(9) Uani 0.3740(16) 1 d . . P
I53 I 0.7451(3) 0.6592(3) 0.4942(2) 0.0549(10) Uani 0.3740(16) 1 d . . P
I61 I 0.3406(3) 0.3482(2) 0.25004(13) 0.0291(6) Uani 0.3740(16) 1 d . . P
I62 I 0.1682(3) 0.2611(2) 0.12788(13) 0.0334(7) Uani 0.3740(16) 1 d . . P
I63 I 0.5048(4) 0.4375(4) 0.37299(17) 0.0366(8) Uani 0.3740(16) 1 d . . P

loop_
_atom_site_aniso_label
_atom_site_aniso_U_11
_atom_site_aniso_U_22
_atom_site_aniso_U_33
_atom_site_aniso_U_23
_atom_site_aniso_U_13
_atom_site_aniso_U_12
I1 0.0373(5) 0.0350(5) 0.0362(6) 0.0038(4) 0.0144(4) 0.0091(4)
I2 0.0199(4) 0.0210(4) 0.0255(4) 0.0071(3) 0.0028(3) 0.0022(3)
I3 0.0221(4) 0.0274(5) 0.0234(4) 0.0036(3) -0.0002(3) 0.0020(3)
I5 0.0221(5) 0.0896(10) 0.0378(6) -0.0189(6) 0.0080(4) 0.0087(5)
I4 0.0253(5) 0.0464(6) 0.0256(5) -0.0007(4) 0.0086(4) 0.0086(4)
C1 0.058(11) 0.056(11) 0.030(9) 0.008(8) 0.015(8) 0.034(9)
N1 0.051(8) 0.044(8) 0.015(6) 0.008(5) 0.005(6) 0.035(7)
C2 0.073(13) 0.059(12) 0.024(8) -0.001(8) 0.008(8) 0.053(10)
C3 0.054(11) 0.054(11) 0.035(9) 0.010(8) 0.020(8) 0.039(9)
C4 0.058(10) 0.023(7) 0.026(8) 0.008(6) 0.014(7) 0.013(7)
C5 0.066(12) 0.022(8) 0.032(9) 0.003(6) 0.019(8) 0.003(7)
C6 0.087(14) 0.034(9) 0.022(8) 0.015(7) 0.027(9) 0.020(9)
C7 0.056(10) 0.020(7) 0.028(8) 0.007(6) 0.014(7) -0.002(7)
C8 0.094(16) 0.048(11) 0.042(10) 0.013(9) 0.041(11) 0.037(11)
C9 0.122(19) 0.021(8) 0.018(8) -0.005(6) 0.011(10) 0.007(10)
N2 0.065(10) 0.025(7) 0.039(8) -0.003(6) 0.034(7) -0.016(7)
C10 0.039(9) 0.063(12) 0.038(10) -0.013(9) 0.023(8) -0.027(9)
C11 0.041(9) 0.044(10) 0.030(8) -0.014(7) 0.026(7) -0.018(7)
C12 0.058(12) 0.059(12) 0.031(9) -0.021(8) 0.012(8) -0.040(10)
C13 0.040(9) 0.045(10) 0.020(7) -0.017(7) 0.014(7) -0.021(7)
C14 0.025(7) 0.040(9) 0.037(9) 0.002(7) 0.006(6) 0.013(7)
C15 0.040(9) 0.038(9) 0.023(7) -0.003(6) 0.010(6) 0.005(7)
C16 0.027(8) 0.062(11) 0.015(7) -0.007(7) -0.014(6) 0.016(7)
C17 0.018(7) 0.079(14) 0.022(8) -0.026(8) -0.007(6) 0.014(8)
C18 0.036(9) 0.085(15) 0.017(7) -0.011(8) 0.009(7) 0.002(9)
C19 0.058(11) 0.052(11) 0.017(7) 0.000(7) -0.009(7) 0.029(9)
N3 0.067(10) 0.025(6) 0.021(6) 0.010(5) 0.001(6) 0.026(6)
C20 0.075(12) 0.019(7) 0.021(7) 0.005(6) 0.023(8) 0.002(7)
C21 0.067(11) 0.020(7) 0.022(7) 0.002(6) 0.016(7) -0.001(7)
C22 0.065(11) 0.010(6) 0.019(7) -0.001(5) 0.020(7) 0.008(6)
C23 0.062(11) 0.038(9) 0.023(8) 0.003(6) 0.010(7) 0.033(8)
C24 0.041(9) 0.055(10) 0.015(7) 0.003(6) -0.001(6) 0.031(8)
C25 0.045(9) 0.014(6) 0.016(6) -0.001(5) 0.013(6) -0.006(6)
C26 0.036(8) 0.043(9) 0.024(8) -0.010(7) 0.013(7) -0.014(7)
C27 0.036(9) 0.057(11) 0.029(8) -0.013(8) 0.016(7) -0.019(8)
N4 0.093(13) 0.034(8) 0.027(7) -0.007(6) 0.032(8) -0.034(9)
C28 0.116(19) 0.013(7) 0.029(9) 0.000(6) 0.018(10) 0.004(9)
C29 0.092(15) 0.024(8) 0.026(8) 0.001(6) 0.016(9) 0.014(9)
C30 0.048(10) 0.055(12) 0.037(10) -0.011(8) 0.010(8) -0.033(9)
C31 0.036(9) 0.053(11) 0.021(7) -0.017(7) 0.013(7) -0.023(8)
C32 0.010(7) 0.105(17) 0.035(9) -0.036(10) 0.007(6) -0.008(8)
C33 0.036(4) 0.038(4) 0.036(4) 0.003(2) 0.006(2) 0.007(2)
C34 0.023(7) 0.055(10) 0.022(7) -0.004(7) -0.006(6) 0.022(7)
C35 0.021(7) 0.035(8) 0.024(7) 0.000(6) 0.005(6) 0.009(6)
C36 0.018(6) 0.031(8) 0.023(7) -0.014(6) -0.002(5) -0.002(6)
I11 0.0374(13) 0.0430(14) 0.099(2) 0.0397(14) 0.0354(14) 0.0208(10)
I12 0.0804(14) 0.0825(15) 0.0509(12) 0.0491(11) 0.0512(11) 0.0692(13)
I13 0.103(2) 0.0890(19) 0.0441(12) 0.0071(12) 0.0298(13) 0.0676(17)
I21 0.0511(10) 0.0265(8) 0.0580(11) 0.0198(8) 0.0402(9) 0.0196(7)
I22 0.0444(10) 0.0430(11) 0.0455(11) 0.0177(9) 0.0277(9) 0.0175(9)
I23 0.0639(12) 0.0495(11) 0.0476(11) 0.0285(9) 0.0356(10) 0.0318(10)
I31 0.0538(16) 0.0291(12) 0.094(3) 0.0156(14) 0.0492(17) 0.0105(13)
I32 0.116(2) 0.0196(8) 0.0714(14) 0.0080(8) 0.0764(15) 0.0124(10)
I33 0.0832(16) 0.0303(10) 0.0942(19) 0.0079(10) 0.0689(15) 0.0089(10)
I41 0.0468(16) 0.0202(12) 0.0585(18) 0.0187(12) 0.0409(14) 0.0196(11)
I42 0.0371(15) 0.0208(13) 0.079(2) 0.0040(14) 0.0345(16) 0.0064(11)
I43 0.047(2) 0.033(2) 0.0350(18) 0.0096(14) 0.0238(18) 0.0210(19)
I51 0.067(2) 0.0314(15) 0.075(2) 0.0252(15) 0.0587(19) 0.0271(15)
I52 0.062(2) 0.0417(19) 0.064(2) 0.0057(18) 0.043(2) 0.0076(17)
I53 0.0383(18) 0.062(2) 0.086(3) 0.040(2) 0.0358(18) 0.0302(17)
I61 0.0357(14) 0.0263(13) 0.0396(15) 0.0193(11) 0.0282(12) 0.0169(10)
I62 0.0494(17) 0.0233(13) 0.0396(15) 0.0111(11) 0.0328(13) 0.0126(11)
I63 0.038(2) 0.051(2) 0.0357(18) 0.0293(16) 0.0190(15) 0.0253(17)

loop_
_atom_type_symbol
_atom_type_description
_atom_type_scat_dispersion_real
_atom_type_scat_dispersion_imag
_atom_type_scat_source
C C 0.0033 0.0016 'International Tables Vol C Tables 4.2.6.8 and 6.1.1.4'
H H 0.0000 0.0000 'International Tables Vol C Tables 4.2.6.8 and 6.1.1.4'
N N 0.0061 0.0033 'International Tables Vol C Tables 4.2.6.8 and 6.1.1.4'
I I -0.4742 1.8119 'International Tables Vol C Tables 4.2.6.8 and 6.1.1.4'

loop_
_geom_angle_atom_site_label_1
_geom_angle_atom_site_label_2
_geom_angle_atom_site_label_3
_geom_angle
_geom_angle_site_symmetry_1
_geom_angle_site_symmetry_3
I1 I2 I3 175.47(4) . .
I4 I3 I2 94.54(3) . .
I5 I4 I3 176.39(5) . .
C34 C1 N1 109.9(13) . .
C6 N1 C2 119.9(16) . .
C6 N1 C1 120.2(13) . .
C2 N1 C1 119.8(16) . .
N1 C2 C3 122.3(19) . .
C4 C3 C2 118.8(16) . .
C3 C4 C7 119.9(14) . .
C3 C4 C5 116.9(16) . .
C7 C4 C5 122.8(16) . .
C6 C5 C4 120.4(17) . .
N1 C6 C5 121.5(15) . .
C8 C7 C11 117.3(17) . .
C8 C7 C4 123.5(18) . .
C11 C7 C4 119.0(14) . .
C9 C8 C7 123(2) . .
C8 C9 N2 119.7(16) . .
C9 N2 C10 119.6(16) . .
C9 N2 C12 120.3(15) . .
C10 N2 C12 119.8(17) . .
C11 C10 N2 121.4(18) . .
C10 C11 C7 119.1(15) . .
N2 C12 C13 109.6(12) . .
C18 C13 C14 121.3(17) . .
C18 C13 C12 120.1(16) . .
C14 C13 C12 117.7(17) . .
C15 C14 C13 118.8(15) . .
C14 C15 C16 120.9(16) . .
C17 C16 C15 119.1(17) . .
C17 C16 C19 120.8(16) . .
C15 C16 C19 120.1(16) . .
C16 C17 C18 120.3(16) . .
C13 C18 C17 119.1(16) . .
C16 C19 N3 107.9(11) . .
C20 N3 C24 120.6(14) . .
C20 N3 C19 121.8(13) . .
C24 N3 C19 117.5(15) . .
N3 C20 C21 122.3(15) . .
C20 C21 C22 119.0(17) . .
C21 C22 C23 117.6(15) . .
C21 C22 C25 121.0(15) . .
C23 C22 C25 121.2(12) . .
C24 C23 C22 120.8(14) . .
C23 C24 N3 119.6(16) . .
C26 C25 C29 118.7(15) . .
C26 C25 C22 120.1(12) . .
C29 C25 C22 121.0(15) . .
C25 C26 C27 119.1(15) . .
N4 C27 C26 121.4(19) . .
C28 N4 C27 118.0(17) . .
C28 N4 C30 123.7(15) . .
C27 N4 C30 118.1(19) . .
C29 C28 N4 121.1(17) . .
C28 C29 C25 121.3(19) . .
C31 C30 N4 107.9(13) . .
C32 C31 C36 117.6(17) . .
C32 C31 C30 122.3(16) . .
C36 C31 C30 119.8(17) . .
C33 C32 C31 123.1(16) . .
C32 C33 C34 119.6(16) . .
C35 C34 C33 119.2(16) . .
C35 C34 C1 119.1(15) . .
C33 C34 C1 121.5(14) . .
C36 C35 C34 121.0(14) . .
C35 C36 C31 119.5(15) . .
I63 I11 I61 142.2(4) . .
I63 I11 I12 9.4(3) . .
I61 I11 I12 145.63(12) . .
I53 I12 I63 168.32(17) . .
I53 I12 I13 13.36(11) . .
I63 I12 I13 175.60(13) . .
I53 I12 I11 171.66(14) . .
I63 I12 I11 3.43(12) . .
I13 I12 I11 174.32(10) . .
I53 I13 I51 147.5(3) . .
I53 I13 I12 18.26(18) . .
I51 I13 I12 148.48(16) . .
I42 I21 I52 172.50(17) 1_455 1_455
I42 I21 I23 12.52(11) 1_455 .
I52 I21 I23 166.91(13) 1_455 .
I42 I21 I22 169.58(14) 1_455 .
I52 I21 I22 8.89(11) 1_455 .
I23 I21 I22 175.44(8) . .
I52 I22 I51 144.2(3) 1_455 1_455
I52 I22 I21 18.1(2) 1_455 .
I51 I22 I21 151.54(12) 1_455 .
I42 I23 I41 172.5(2) 1_455 1_455
I42 I23 I21 13.62(13) 1_455 .
I41 I23 I21 160.23(15) 1_455 .
I43 I31 I41 151.9(6) 1_344 1_344
I43 I31 I32 2.9(5) 1_344 .
I41 I31 I32 152.20(14) 1_344 .
I62 I32 I43 165.97(18) . 1_344
I62 I32 I33 19.54(11) . .
I43 I32 I33 174.10(13) 1_344 .
I62 I32 I31 166.04(15) . .
I43 I32 I31 0.85(16) 1_344 .
I33 I32 I31 173.62(10) . .
I61 I33 I62 157.7(2) . .
I61 I33 I32 153.10(15) . .
I62 I33 I32 18.05(11) . .
I23 I41 I31 178.3(2) 1_655 1_766
I23 I41 I42 3.69(10) 1_655 .
I31 I41 I42 177.44(14) 1_766 .
I23 I41 I43 173.24(18) 1_655 .
I31 I41 I43 6.30(12) 1_766 .
I42 I41 I43 176.00(13) . .
I23 I42 I21 153.9(2) 1_655 1_655
I23 I42 I41 3.79(10) 1_655 .
I21 I42 I41 150.97(17) 1_655 .
I31 I43 I32 176.2(7) 1_766 1_766
I31 I43 I41 21.8(5) 1_766 .
I32 I43 I41 158.45(19) 1_766 .
I13 I51 I22 165.24(19) . 1_655
I13 I51 I52 170.63(19) . .
I22 I51 I52 11.79(9) 1_655 .
I13 I51 I53 13.41(12) . .
I22 I51 I53 167.26(16) 1_655 .
I52 I51 I53 175.95(15) . .
I22 I52 I21 153.0(3) 1_655 1_655
I22 I52 I51 24.04(19) 1_655 .
I21 I52 I51 157.52(17) 1_655 .
I13 I53 I12 148.4(3) . .
I13 I53 I51 19.07(16) . .
I12 I53 I51 148.99(17) . .
I33 I61 I11 177.43(19) . .
I33 I61 I63 167.83(18) . .
I11 I61 I63 9.62(10) . .
I33 I61 I62 11.89(11) . .
I11 I61 I62 170.67(13) . .
I63 I61 I62 178.11(12) . .
I32 I62 I33 142.4(2) . .
I32 I62 I61 142.25(16) . .
I33 I62 I61 10.40(10) . .
I11 I63 I12 167.2(5) . .
I11 I63 I61 28.2(3) . .
I12 I63 I61 155.19(17) . .

loop_
_geom_bond_atom_site_label_1
_geom_bond_atom_site_label_2
_geom_bond_distance
_geom_bond_site_symmetry_2
I1 I2 2.7850(14) .
I2 I3 3.1394(13) .
I3 I4 3.0760(13) .
I5 I4 2.8040(15) .
C1 C34 1.50(2) .
C1 N1 1.50(2) .
N1 C6 1.31(2) .
N1 C2 1.340(19) .
C2 C3 1.35(3) .
C3 C4 1.40(2) .
C4 C7 1.48(2) .
C4 C5 1.40(2) .
C5 C6 1.35(3) .
C7 C8 1.37(2) .
C7 C11 1.39(2) .
C8 C9 1.35(3) .
C9 N2 1.36(3) .
N2 C10 1.34(2) .
N2 C12 1.49(2) .
C10 C11 1.39(2) .
C12 C13 1.52(3) .
C13 C18 1.38(3) .
C13 C14 1.40(2) .
C14 C15 1.37(2) .
C15 C16 1.40(2) .
C16 C17 1.40(2) .
C16 C19 1.49(2) .
C17 C18 1.39(3) .
C19 N3 1.54(2) .
N3 C20 1.34(2) .
N3 C24 1.357(19) .
C20 C21 1.34(2) .
C21 C22 1.407(19) .
C22 C23 1.40(2) .
C22 C25 1.50(2) .
C23 C24 1.35(2) .
C25 C26 1.36(2) .
C25 C29 1.36(2) .
C26 C27 1.39(2) .
C27 N4 1.34(2) .
N4 C28 1.37(3) .
N4 C30 1.50(2) .
C28 C29 1.34(3) .
C30 C31 1.49(3) .
C31 C32 1.40(3) .
C31 C36 1.43(2) .
C32 C33 1.34(3) .
C33 C34 1.40(2) .
C34 C35 1.408(19) .
C35 C36 1.36(2) .
I11 I63 0.792(4) .
I11 I61 2.241(5) .
I11 I12 2.929(4) .
I12 I53 1.733(5) .
I12 I63 2.152(5) .
I12 I13 2.900(4) .
I13 I53 1.278(5) .
I13 I51 1.800(5) .
I21 I42 1.555(4) 1_455
I21 I52 2.029(5) 1_455
I21 I23 2.908(3) .
I21 I22 2.965(3) .
I22 I52 1.010(4) 1_455
I22 I51 2.013(5) 1_455
I23 I42 1.431(4) 1_455
I23 I41 1.471(4) 1_455
I31 I43 0.680(4) 1_344
I31 I41 2.297(5) 1_344
I31 I32 3.004(4) .
I32 I62 1.470(4) .
I32 I43 2.325(5) 1_344
I32 I33 2.894(4) .
I33 I61 1.391(4) .
I33 I62 1.587(4) .
I41 I23 1.471(4) 1_655
I41 I31 2.297(5) 1_766
I41 I42 2.895(5) .
I41 I43 2.914(5) .
I42 I23 1.431(4) 1_655
I42 I21 1.555(4) 1_655
I43 I31 0.680(4) 1_766
I43 I32 2.325(5) 1_766
I51 I22 2.013(5) 1_655
I51 I52 2.893(6) .
I51 I53 2.959(6) .
I52 I22 1.010(4) 1_655
I52 I21 2.029(5) 1_655
I61 I63 2.907(5) .
I61 I62 2.922(4) .

loop_
_twin_individual_id
_twin_individual_mass_fraction_refined
_oxdiff_twin_reflns_isolated
_oxdiff_twin_reflns_overlapped
_twin_individual_twin_lattice_type
_twin_individual_twin_matrix_11
_twin_individual_twin_matrix_12
_twin_individual_twin_matrix_13
_twin_individual_twin_matrix_21
_twin_individual_twin_matrix_22
_twin_individual_twin_matrix_23
_twin_individual_twin_matrix_31
_twin_individual_twin_matrix_32
_twin_individual_twin_matrix_33
1 0.7356 29546 17332 ref 1.0000 0.0000 0.0000 0.0000 1.0000 0.0000 0.0000 0.0000 1.0000
2 0.2644 31103 17332 nmt 0.9260 0.2404 0.2378 -0.0007 -1.0006 0.0000 0.3254 0.0335 -0.9537
